data_4313623
loop_
_publ_author_name
'C. W. Liu'
'Chiu-Mine Hung'
'Bidyut Kumar Santra'
'Hsiu-Chih Chen'
Hsueh
'Ju-Chung Wang'

_publ_section_title
;
 Novel Chloride-Centered Discrete CuI8 Cubic Clusters Containing
 Diselenophosphate Ligands. Syntheses and Structures of
 {Cu8(\m8-Cl)[Se2P(OR)2]6}(PF6) (R = Et, Pr,iPr)1
;
_journal_name_full 'Inorganic Chemistry'
_journal_page_first 3216
_journal_page_last 3220
_journal_paper_doi 10.1021/ic020732n
_journal_volume 42
_journal_year 2003
_chemical_formula_sum 'C36 H84 Cl Cu8 F6 O12 P7 Se12'
_chemical_formula_weight 2531.11
_chemical_name_systematic
;
  ?
;
_space_group_IT_number 15
_symmetry_cell_setting monoclinic
_symmetry_space_group_name_Hall '-C 2yc'
_symmetry_space_group_name_H-M 'C 1 2/c 1'
_atom_sites_solution_hydrogens geom
_atom_sites_solution_primary direct
_atom_sites_solution_secondary difmap
_audit_creation_method SHELXL-97
_cell_angle_alpha 90.00
_cell_angle_beta 91.4630(10)
_cell_angle_gamma 90.00
_cell_formula_units_Z 4
_cell_length_a 24.3235(13)
_cell_length_b 13.1497(7)
_cell_length_c 24.9717(13)
_cell_measurement_temperature 293(2)
_cell_volume 7984.5(7)
_computing_cell_refinement 'Bruker SMART'
_computing_data_collection 'Bruker SMART'
_computing_data_reduction 'Bruker SAINT'
_computing_molecular_graphics 'Bruker SHELXTL'
_computing_publication_material 'Bruker SHELXTL'
_computing_structure_refinement 'SHELXL-97 (Sheldrick, 1997)'
_computing_structure_solution 'SHELXS-97 (Sheldrick, 1990)'
_diffrn_ambient_temperature 293(2)
_diffrn_measured_fraction_theta_full 0.836
_diffrn_measured_fraction_theta_max 0.836
_diffrn_measurement_device_type 'CCD area detector'
_diffrn_measurement_method 'phi and omega scans'
_diffrn_radiation_monochromator graphite
_diffrn_radiation_source 'fine-focus sealed tube'
_diffrn_radiation_type MoK\a
_diffrn_radiation_wavelength 0.71073
_diffrn_reflns_av_R_equivalents 0.0406
_diffrn_reflns_av_sigmaI/netI 0.0402
_diffrn_reflns_limit_h_max 28
_diffrn_reflns_limit_h_min -28
_diffrn_reflns_limit_k_max 7
_diffrn_reflns_limit_k_min -15
_diffrn_reflns_limit_l_max 28
_diffrn_reflns_limit_l_min -27
_diffrn_reflns_number 11908
_diffrn_reflns_theta_full 25.05
_diffrn_reflns_theta_max 25.05
_diffrn_reflns_theta_min 2.31
_exptl_absorpt_coefficient_mu 7.789
_exptl_absorpt_correction_T_max 0.9779
_exptl_absorpt_correction_T_min 0.3958
_exptl_absorpt_correction_type empirical
_exptl_crystal_colour colorless
_exptl_crystal_density_diffrn 2.106
_exptl_crystal_density_method 'not measured'
_exptl_crystal_description block
_exptl_crystal_F_000 4848
_exptl_crystal_size_max 0.5
_exptl_crystal_size_mid 0.4
_exptl_crystal_size_min 0.4
_refine_diff_density_max 0.994
_refine_diff_density_min -0.765
_refine_diff_density_rms 0.112
_refine_ls_extinction_method none
_refine_ls_goodness_of_fit_ref 1.124
_refine_ls_hydrogen_treatment mixed
_refine_ls_matrix_type full
_refine_ls_number_parameters 371
_refine_ls_number_reflns 5924
_refine_ls_number_restraints 0
_refine_ls_restrained_S_all 1.124
_refine_ls_R_factor_all 0.0655
_refine_ls_R_factor_gt 0.0506
_refine_ls_shift/su_max 0.000
_refine_ls_shift/su_mean 0.000
_refine_ls_structure_factor_coef Fsqd
_refine_ls_weighting_details 'calc w=1/[\s^2^(Fo^2^)+(0.0327P)^2^+90.9101P] where P=(Fo^2^+2Fc^2^)/3'
_refine_ls_weighting_scheme calc
_refine_ls_wR_factor_gt 0.1079
_refine_ls_wR_factor_ref 0.1168
_reflns_number_gt 4886
_reflns_number_total 5924
_reflns_threshold_expression >2sigma(I)
_cod_data_source_file ic020732n_3.cif
_cod_data_source_block 3
_cod_database_code 4313623

loop_
_symmetry_equiv_pos_as_xyz
'x, y, z'
'-x, y, -z+1/2'
'x+1/2, y+1/2, z'
'-x+1/2, y+1/2, -z+1/2'
'-x, -y, -z'
'x, -y, z-1/2'
'-x+1/2, -y+1/2, -z'
'x+1/2, -y+1/2, z-1/2'

loop_
_atom_site_label
_atom_site_type_symbol
_atom_site_fract_x
_atom_site_fract_y
_atom_site_fract_z
_atom_site_U_iso_or_equiv
_atom_site_adp_type
_atom_site_occupancy
_atom_site_symmetry_multiplicity
_atom_site_calc_flag
_atom_site_refinement_flags
_atom_site_disorder_assembly
_atom_site_disorder_group
Se1 Se 0.15160(4) 0.14111(7) -0.10839(3) 0.0490(2) Uani 1 1 d . . .
Se2 Se 0.17553(4) -0.00641(6) 0.02205(4) 0.0467(2) Uani 1 1 d . . .
Se3 Se 0.19561(4) 0.47655(6) 0.07959(4) 0.0490(2) Uani 1 1 d . . .
Se4 Se 0.09807(3) 0.26866(6) 0.02959(4) 0.0458(2) Uani 1 1 d . . .
Se5 Se 0.16885(4) 0.45045(7) -0.08254(4) 0.0498(2) Uani 1 1 d . . .
Se6 Se 0.28673(4) 0.30665(7) -0.14508(4) 0.0507(2) Uani 1 1 d . . .
Cu1 Cu 0.15184(5) 0.28366(9) -0.04897(5) 0.0554(3) Uani 1 1 d . . .
Cu2 Cu 0.17121(5) 0.16007(8) 0.05959(5) 0.0556(3) Uani 1 1 d . . .
Cu3 Cu 0.26803(5) 0.04455(9) 0.00761(5) 0.0564(3) Uani 1 1 d . . .
Cu4 Cu 0.24778(5) 0.16658(9) -0.09949(5) 0.0596(3) Uani 1 1 d . . .
Cl1 Cl 0.2500 0.2500 0.0000 0.0393(6) Uani 1 2 d S . .
P1 P 0.13613(10) 0.01061(16) -0.05703(10) 0.0481(6) Uani 1 1 d . . .
P2 P 0.11417(9) 0.40705(17) 0.07458(10) 0.0479(5) Uani 1 1 d . . .
P3 P 0.22077(11) 0.4170(2) -0.15034(10) 0.0638(7) Uani 1 1 d . . .
O11 O 0.0737(2) 0.0043(5) -0.0449(3) 0.0646(19) Uani 1 1 d . . .
O12 O 0.1658(18) -0.0720(15) -0.0980(9) 0.047(8) Uani 0.44(7) 1 d P . .
O13 O 0.1368(18) -0.095(2) -0.0875(10) 0.064(9) Uani 0.56(7) 1 d P . .
O21 O 0.1003(3) 0.3928(5) 0.1356(3) 0.074(2) Uani 1 1 d . . .
O22 O 0.0720(3) 0.4839(5) 0.0487(3) 0.081(2) Uani 1 1 d . . .
O31 O 0.2438(4) 0.5228(6) -0.1663(4) 0.111(3) Uani 1 1 d . . .
O32 O 0.1840(4) 0.3691(10) -0.1984(3) 0.132(4) Uani 1 1 d . . .
C11 C 0.0303(4) 0.0114(8) -0.0878(4) 0.067(3) Uani 1 1 d . . .
H11A H 0.0467 0.0126 -0.1224 0.080 Uiso 1 1 d R . .
C12 C -0.0053(5) -0.0813(9) -0.0838(6) 0.093(4) Uani 1 1 d . . .
H12A H 0.0158 -0.1413 -0.0909 0.080 Uiso 1 1 d R . .
H12B H -0.0179 -0.0835 -0.0477 0.080 Uiso 1 1 d R . .
H12C H -0.0363 -0.0781 -0.1082 0.080 Uiso 1 1 d R . .
C13 C -0.0007(5) 0.1071(9) -0.0794(6) 0.093(4) Uani 1 1 d . . .
H13A H 0.0229 0.1648 -0.0842 0.080 Uiso 1 1 d R . .
H13B H -0.0317 0.1117 -0.1038 0.080 Uiso 1 1 d R . .
H13C H -0.0133 0.1063 -0.0433 0.080 Uiso 1 1 d R . .
C14 C 0.1676(9) -0.1601(18) -0.1005(11) 0.260(18) Uani 1 1 d . . .
C15 C 0.2077(7) -0.2205(11) -0.0782(8) 0.153(7) Uani 1 1 d . . .
H15A H 0.2201 -0.1908 -0.0449 0.080 Uiso 1 1 d R . .
H15B H 0.1930 -0.2870 -0.0717 0.080 Uiso 1 1 d R . .
H15C H 0.2381 -0.2258 -0.1018 0.080 Uiso 1 1 d R . .
C16 C 0.1469(10) -0.199(2) -0.1520(11) 0.46(4) Uani 1 1 d . . .
H16A H 0.1192 -0.1541 -0.1660 0.080 Uiso 1 1 d R . .
H16B H 0.1763 -0.2043 -0.1769 0.080 Uiso 1 1 d R . .
H16C H 0.1312 -0.2655 -0.1467 0.080 Uiso 1 1 d R . .
C21 C 0.0652(5) 0.3134(10) 0.1602(5) 0.088(4) Uani 1 1 d . . .
H21A H 0.0694 0.2509 0.1409 0.080 Uiso 1 1 d R . .
C22 C 0.0082(6) 0.3442(14) 0.1560(7) 0.139(6) Uani 1 1 d . . .
H22A H -0.0152 0.2940 0.1716 0.080 Uiso 1 1 d R . .
H22B H 0.0038 0.4078 0.1743 0.080 Uiso 1 1 d R . .
H22C H -0.0017 0.3524 0.1188 0.080 Uiso 1 1 d R . .
C23 C 0.0858(7) 0.2984(12) 0.2158(5) 0.123(6) Uani 1 1 d . . .
H23A H 0.0645 0.2479 0.2338 0.080 Uiso 1 1 d R . .
H23B H 0.1234 0.2765 0.2147 0.080 Uiso 1 1 d R . .
H23C H 0.0839 0.3616 0.2349 0.080 Uiso 1 1 d R . .
C24 C 0.0685(6) 0.5902(10) 0.0624(8) 0.116(6) Uani 1 1 d . . .
H24A H 0.0982 0.6098 0.0863 0.080 Uiso 1 1 d R . .
C25 C 0.0157(9) 0.6072(13) 0.0893(9) 0.209(12) Uani 1 1 d . . .
H25A H 0.0156 0.5712 0.1227 0.080 Uiso 1 1 d R . .
H25B H 0.0087 0.6780 0.0955 0.080 Uiso 1 1 d R . .
H25C H -0.0124 0.5801 0.0657 0.080 Uiso 1 1 d R . .
C26 C 0.0730(9) 0.6484(12) 0.0146(9) 0.189(11) Uani 1 1 d . . .
H26A H 0.1084 0.6400 -0.0010 0.080 Uiso 1 1 d R . .
H26B H 0.0451 0.6214 -0.0093 0.080 Uiso 1 1 d R . .
H26C H 0.0662 0.7194 0.0205 0.080 Uiso 1 1 d R . .
C31 C 0.2882(7) 0.5417(13) -0.2042(7) 0.123(6) Uani 1 1 d . . .
H31A H 0.2999 0.4801 -0.2210 0.080 Uiso 1 1 d R . .
C32 C 0.2665(9) 0.6112(17) -0.2436(9) 0.220(13) Uani 1 1 d . . .
H32A H 0.2926 0.6275 -0.2704 0.080 Uiso 1 1 d R . .
H32B H 0.2342 0.5820 -0.2603 0.080 Uiso 1 1 d R . .
H32C H 0.2566 0.6721 -0.2248 0.080 Uiso 1 1 d R . .
C33 C 0.3342(8) 0.587(2) -0.1767(9) 0.260(18) Uani 1 1 d . . .
H33A H 0.3505 0.5398 -0.1517 0.080 Uiso 1 1 d R . .
H33B H 0.3616 0.6107 -0.2007 0.080 Uiso 1 1 d R . .
H33C H 0.3194 0.6437 -0.1576 0.080 Uiso 1 1 d R . .
C34 C 0.1356(8) 0.3945(15) -0.2194(6) 0.135(7) Uani 1 1 d . . .
H34A H 0.1296 0.4635 -0.2085 0.080 Uiso 1 1 d R . .
C35 C 0.1446(9) 0.3998(18) -0.2798(6) 0.208(12) Uani 1 1 d . . .
H35A H 0.1123 0.4207 -0.2997 0.080 Uiso 1 1 d R . .
H35B H 0.1742 0.4457 -0.2868 0.080 Uiso 1 1 d R . .
H35C H 0.1547 0.3322 -0.2904 0.080 Uiso 1 1 d R . .
C36 C 0.0895(7) 0.3469(16) -0.2058(8) 0.156(8) Uani 1 1 d . . .
H36A H 0.0840 0.3503 -0.1679 0.080 Uiso 1 1 d R . .
H36B H 0.0576 0.3731 -0.2246 0.080 Uiso 1 1 d R . .
H36C H 0.0953 0.2775 -0.2162 0.080 Uiso 1 1 d R . .
P4 P 0.5000 0.4909(7) 0.2500 0.161(4) Uani 1 2 d S . .
F1 F 0.4743(6) 0.5800(11) 0.2151(7) 0.164(5) Uiso 0.75 1 d P . .
F2 F 0.4459(8) 0.4417(14) 0.2202(8) 0.209(7) Uiso 0.75 1 d P . .
F3 F 0.5124(8) 0.4061(15) 0.2095(8) 0.207(7) Uiso 0.75 1 d P . .
F4 F 0.5441(9) 0.5208(17) 0.2054(10) 0.248(9) Uiso 0.75 1 d P . .

loop_
_atom_site_aniso_label
_atom_site_aniso_U_11
_atom_site_aniso_U_22
_atom_site_aniso_U_33
_atom_site_aniso_U_23
_atom_site_aniso_U_13
_atom_site_aniso_U_12
Se1 0.0513(5) 0.0617(5) 0.0341(5) 0.0007(4) 0.0023(4) -0.0094(4)
Se2 0.0523(5) 0.0467(5) 0.0414(5) 0.0029(4) 0.0045(4) -0.0078(4)
Se3 0.0517(5) 0.0484(5) 0.0476(5) -0.0082(4) 0.0118(4) -0.0066(4)
Se4 0.0409(4) 0.0550(5) 0.0419(5) -0.0036(4) 0.0082(4) -0.0049(4)
Se5 0.0512(5) 0.0568(5) 0.0418(5) 0.0086(4) 0.0044(4) 0.0055(4)
Se6 0.0570(5) 0.0615(5) 0.0341(5) -0.0010(4) 0.0118(4) -0.0039(4)
Cu1 0.0624(7) 0.0592(7) 0.0451(7) 0.0013(5) 0.0119(6) -0.0035(5)
Cu2 0.0609(7) 0.0572(6) 0.0488(7) -0.0056(5) 0.0010(6) 0.0014(5)
Cu3 0.0524(6) 0.0719(7) 0.0452(7) 0.0005(5) 0.0067(6) -0.0053(6)
Cu4 0.0530(6) 0.0659(7) 0.0599(8) 0.0061(6) 0.0055(6) -0.0053(6)
Cl1 0.0402(14) 0.0464(14) 0.0315(14) -0.0009(11) 0.0048(12) -0.0022(12)
P1 0.0568(13) 0.0436(12) 0.0439(13) -0.0081(10) -0.0008(11) -0.0039(10)
P2 0.0450(12) 0.0512(12) 0.0481(14) -0.0058(10) 0.0120(11) 0.0020(10)
P3 0.0596(15) 0.096(2) 0.0361(14) 0.0213(13) 0.0072(13) 0.0096(14)
O11 0.048(3) 0.085(5) 0.060(4) 0.019(4) -0.010(3) -0.020(3)
O12 0.054(18) 0.044(9) 0.043(10) 0.003(7) 0.017(9) -0.019(9)
O13 0.076(19) 0.056(10) 0.059(10) -0.020(7) 0.015(12) -0.002(12)
O21 0.092(5) 0.077(4) 0.056(4) -0.019(4) 0.037(4) -0.030(4)
O22 0.066(4) 0.059(4) 0.117(7) -0.011(4) -0.015(4) 0.019(3)
O31 0.104(6) 0.091(6) 0.142(8) 0.078(6) 0.070(6) 0.039(5)
O32 0.083(6) 0.260(13) 0.051(5) -0.019(7) -0.019(5) 0.039(7)
C11 0.058(6) 0.077(7) 0.065(7) 0.010(5) -0.011(5) -0.024(5)
C12 0.065(7) 0.089(8) 0.124(11) 0.006(8) -0.018(7) -0.036(6)
C13 0.086(8) 0.088(8) 0.104(10) 0.003(7) -0.025(8) 0.005(7)
C14 0.20(2) 0.23(2) 0.34(3) -0.24(2) -0.18(2) 0.169(19)
C15 0.181(18) 0.077(9) 0.20(2) -0.022(12) 0.046(17) 0.011(11)
C16 0.27(3) 0.54(6) 0.55(6) -0.49(5) -0.25(4) 0.26(4)
C21 0.093(9) 0.093(8) 0.080(9) -0.020(7) 0.042(8) -0.026(7)
C22 0.090(10) 0.204(19) 0.124(15) 0.009(13) 0.041(10) -0.028(11)
C23 0.150(14) 0.149(14) 0.073(10) 0.014(9) 0.074(11) -0.010(11)
C24 0.096(10) 0.081(9) 0.169(17) -0.018(10) -0.020(11) 0.037(8)
C25 0.31(3) 0.122(15) 0.20(2) 0.022(15) 0.05(2) 0.127(19)
C26 0.25(2) 0.088(11) 0.24(3) 0.033(14) 0.15(2) 0.009(13)
C31 0.107(11) 0.117(11) 0.149(15) 0.075(11) 0.064(12) 0.036(10)
C32 0.22(2) 0.25(3) 0.20(2) 0.15(2) 0.10(2) 0.00(2)
C33 0.136(18) 0.41(4) 0.24(3) 0.22(3) 0.08(2) 0.04(2)
C34 0.169(18) 0.166(16) 0.069(11) 0.009(10) -0.046(12) -0.026(14)
C35 0.26(3) 0.28(3) 0.079(13) 0.002(15) -0.054(16) -0.07(2)
C36 0.099(12) 0.24(2) 0.124(16) 0.012(16) -0.024(12) 0.041(14)
P4 0.229(10) 0.160(7) 0.091(5) 0.000 -0.054(6) 0.000

loop_
_atom_type_symbol
_atom_type_description
_atom_type_scat_dispersion_real
_atom_type_scat_dispersion_imag
_atom_type_scat_source
C C 0.0033 0.0016 'International Tables Vol C Tables 4.2.6.8 and 6.1.1.4'
H H 0.0000 0.0000 'International Tables Vol C Tables 4.2.6.8 and 6.1.1.4'
O O 0.0106 0.0060 'International Tables Vol C Tables 4.2.6.8 and 6.1.1.4'
F F 0.0171 0.0103 'International Tables Vol C Tables 4.2.6.8 and 6.1.1.4'
P P 0.1023 0.0942 'International Tables Vol C Tables 4.2.6.8 and 6.1.1.4'
Cl Cl 0.1484 0.1585 'International Tables Vol C Tables 4.2.6.8 and 6.1.1.4'
Cu Cu 0.3201 1.2651 'International Tables Vol C Tables 4.2.6.8 and 6.1.1.4'
Se Se -0.0929 2.2259 'International Tables Vol C Tables 4.2.6.8 and 6.1.1.4'

loop_
_geom_angle_atom_site_label_1
_geom_angle_atom_site_label_2
_geom_angle_atom_site_label_3
_geom_angle
_geom_angle_site_symmetry_1
_geom_angle_site_symmetry_3
_geom_angle_publ_flag
P1 Se1 Cu4 103.94(8) . . ?
P1 Se1 Cu1 104.46(8) . . ?
Cu4 Se1 Cu1 81.03(5) . . ?
P1 Se2 Cu3 103.20(8) . . ?
P1 Se2 Cu2 103.81(7) . . ?
Cu3 Se2 Cu2 81.53(5) . . ?
P2 Se3 Cu4 101.57(7) . 7 ?
P2 Se3 Cu3 104.83(8) . 7 ?
Cu4 Se3 Cu3 82.68(5) 7 7 ?
P2 Se4 Cu2 102.48(7) . . ?
P2 Se4 Cu1 105.08(8) . . ?
Cu2 Se4 Cu1 83.58(5) . . ?
P3 Se5 Cu1 101.32(9) . . ?
P3 Se5 Cu3 103.87(8) . 7 ?
Cu1 Se5 Cu3 82.19(5) . 7 ?
P3 Se6 Cu4 104.18(9) . . ?
P3 Se6 Cu2 103.39(9) . 7 ?
Cu4 Se6 Cu2 83.14(5) . 7 ?
Se5 Cu1 Se1 120.00(6) . . ?
Se5 Cu1 Se4 117.81(6) . . ?
Se1 Cu1 Se4 116.83(6) . . ?
Se5 Cu1 Cl1 98.69(4) . . ?
Se1 Cu1 Cl1 98.11(5) . . ?
Se4 Cu1 Cl1 96.37(4) . . ?
Se6 Cu2 Se2 119.89(5) 7 . ?
Se6 Cu2 Se4 118.07(6) 7 . ?
Se2 Cu2 Se4 117.76(5) . . ?
Se6 Cu2 Cl1 96.75(4) 7 . ?
Se2 Cu2 Cl1 98.34(5) . . ?
Se4 Cu2 Cl1 95.62(4) . . ?
Se2 Cu3 Se3 118.58(5) . 7 ?
Se2 Cu3 Se5 118.63(6) . 7 ?
Se3 Cu3 Se5 118.14(6) 7 7 ?
Se2 Cu3 Cl1 97.90(4) . . ?
Se3 Cu3 Cl1 96.52(5) 7 . ?
Se5 Cu3 Cl1 97.21(4) 7 . ?
Se1 Cu4 Se6 118.03(6) . . ?
Se1 Cu4 Se3 118.24(6) . 7 ?
Se6 Cu4 Se3 118.57(6) . 7 ?
Se1 Cu4 Cl1 98.02(5) . . ?
Se6 Cu4 Cl1 97.26(5) . . ?
Se3 Cu4 Cl1 97.51(5) 7 . ?
Cu1 Cl1 Cu1 180.00(7) . 7 ?
Cu1 Cl1 Cu4 69.75(4) . . ?
Cu1 Cl1 Cu4 110.25(4) 7 . ?
Cu1 Cl1 Cu4 110.25(4) . 7 ?
Cu1 Cl1 Cu4 69.75(4) 7 7 ?
Cu4 Cl1 Cu4 180.00(2) . 7 ?
Cu1 Cl1 Cu2 107.97(3) . 7 ?
Cu1 Cl1 Cu2 72.03(3) 7 7 ?
Cu4 Cl1 Cu2 70.95(3) . 7 ?
Cu4 Cl1 Cu2 109.05(3) 7 7 ?
Cu1 Cl1 Cu2 72.03(3) . . ?
Cu1 Cl1 Cu2 107.97(3) 7 . ?
Cu4 Cl1 Cu2 109.05(3) . . ?
Cu4 Cl1 Cu2 70.95(3) 7 . ?
Cu2 Cl1 Cu2 180.00(7) 7 . ?
Cu1 Cl1 Cu3 109.39(3) . . ?
Cu1 Cl1 Cu3 70.61(3) 7 . ?
Cu4 Cl1 Cu3 70.42(3) . . ?
Cu4 Cl1 Cu3 109.58(3) 7 . ?
Cu2 Cl1 Cu3 110.59(3) 7 . ?
Cu2 Cl1 Cu3 69.41(3) . . ?
Cu1 Cl1 Cu3 70.61(3) . 7 ?
Cu1 Cl1 Cu3 109.39(3) 7 7 ?
Cu4 Cl1 Cu3 109.58(3) . 7 ?
Cu4 Cl1 Cu3 70.42(3) 7 7 ?
Cu2 Cl1 Cu3 69.41(3) 7 7 ?
Cu2 Cl1 Cu3 110.59(3) . 7 ?
Cu3 Cl1 Cu3 180.0 . 7 ?
O11 P1 O13 93.9(18) . . ?
O11 P1 O12 121.6(15) . . ?
O11 P1 Se1 109.9(3) . . ?
O13 P1 Se1 113.7(14) . . ?
O12 P1 Se1 93.9(10) . . ?
O11 P1 Se2 103.0(3) . . ?
O13 P1 Se2 109.6(6) . . ?
O12 P1 Se2 107.6(7) . . ?
Se1 P1 Se2 122.27(10) . . ?
O22 P2 O21 108.7(5) . . ?
O22 P2 Se4 102.7(3) . . ?
O21 P2 Se4 111.1(3) . . ?
O22 P2 Se3 109.7(3) . . ?
O21 P2 Se3 102.2(3) . . ?
Se4 P2 Se3 122.18(11) . . ?
O31 P3 O32 110.9(6) . . ?
O31 P3 Se6 110.1(3) . . ?
O32 P3 Se6 100.3(4) . . ?
O31 P3 Se5 103.7(4) . . ?
O32 P3 Se5 109.7(4) . . ?
Se6 P3 Se5 122.04(11) . . ?
C11 O11 P1 122.2(6) . . ?
C14 O12 P1 134(3) . . ?
C14 O13 P1 141(3) . . ?
C21 O21 P2 128.3(7) . . ?
C24 O22 P2 124.7(8) . . ?
C31 O31 P3 126.1(9) . . ?
C34 O32 P3 132.2(12) . . ?
C13 C11 O11 107.7(9) . . ?
C13 C11 C12 112.5(10) . . ?
O11 C11 C12 107.4(8) . . ?
O12 C14 C15 126(2) . . ?
O13 C14 C15 139(2) . . ?
O12 C14 C16 113(3) . . ?
O13 C14 C16 106.9(17) . . ?
C15 C14 C16 112.3(15) . . ?
C22 C21 C23 114.0(14) . . ?
C22 C21 O21 109.4(12) . . ?
C23 C21 O21 107.3(10) . . ?
C26 C24 O22 108.3(16) . . ?
C26 C24 C25 112.6(14) . . ?
O22 C24 C25 108.1(14) . . ?
C33 C31 C32 109.5(17) . . ?
C33 C31 O31 109.9(17) . . ?
C32 C31 O31 106.6(13) . . ?
O32 C34 C36 121.8(17) . . ?
O32 C34 C35 104.7(17) . . ?
C36 C34 C35 114.4(16) . . ?
F3 P4 F3 87.2(15) . 2_655 ?
F3 P4 F1 144.8(9) . 2_655 ?
F3 P4 F1 104.8(9) 2_655 2_655 ?
F3 P4 F1 104.8(9) . . ?
F3 P4 F1 144.8(9) 2_655 . ?
F1 P4 F1 84.3(12) 2_655 . ?
F3 P4 F4 140.7(13) . 2_655 ?
F3 P4 F4 65.1(10) 2_655 2_655 ?
F1 P4 F4 72.5(10) 2_655 2_655 ?
F1 P4 F4 86.5(10) . 2_655 ?
F3 P4 F4 65.1(10) . . ?
F3 P4 F4 140.7(13) 2_655 . ?
F1 P4 F4 86.5(10) 2_655 . ?
F1 P4 F4 72.5(10) . . ?
F4 P4 F4 151.8(18) 2_655 . ?
F3 P4 F2 65.3(9) . . ?
F3 P4 F2 80.9(10) 2_655 . ?
F1 P4 F2 148.2(10) 2_655 . ?
F1 P4 F2 74.9(8) . . ?
F4 P4 F2 82.4(10) 2_655 . ?
F4 P4 F2 109.0(11) . . ?
F3 P4 F2 80.9(10) . 2_655 ?
F3 P4 F2 65.3(9) 2_655 2_655 ?
F1 P4 F2 74.9(8) 2_655 2_655 ?
F1 P4 F2 148.2(10) . 2_655 ?
F4 P4 F2 109.0(11) 2_655 2_655 ?
F4 P4 F2 82.4(10) . 2_655 ?
F2 P4 F2 133.2(15) . 2_655 ?
P4 F2 F3 54.8(9) . . ?
P4 F3 F4 59.6(11) . . ?
P4 F3 F2 59.8(10) . . ?
F4 F3 F2 101.5(15) . . ?
P4 F4 F3 55.3(11) . . ?

loop_
_geom_bond_atom_site_label_1
_geom_bond_atom_site_label_2
_geom_bond_distance
_geom_bond_site_symmetry_2
_geom_bond_publ_flag
Se1 P1 2.181(3) . ?
Se1 Cu4 2.3680(14) . ?
Se1 Cu1 2.3906(15) . ?
Se2 P1 2.184(2) . ?
Se2 Cu3 2.3839(14) . ?
Se2 Cu2 2.3847(14) . ?
Se3 P2 2.182(2) . ?
Se3 Cu4 2.3771(15) 7 ?
Se3 Cu3 2.3873(15) 7 ?
Se4 P2 2.169(2) . ?
Se4 Cu2 2.3867(14) . ?
Se4 Cu1 2.3936(15) . ?
Se5 P3 2.183(3) . ?
Se5 Cu1 2.3878(14) . ?
Se5 Cu3 2.3908(14) 7 ?
Se6 P3 2.165(3) . ?
Se6 Cu4 2.3751(15) . ?
Se6 Cu2 2.3841(14) 7 ?
Cu1 Cl1 2.6912(11) . ?
Cu2 Se6 2.3841(14) 7 ?
Cu2 Cl1 2.7261(13) . ?
Cu3 Se3 2.3873(15) 7 ?
Cu3 Se5 2.3908(14) 7 ?
Cu3 Cl1 2.7428(12) . ?
Cu4 Se3 2.3771(15) 7 ?
Cu4 Cl1 2.7152(13) . ?
Cl1 Cu1 2.6912(11) 7 ?
Cl1 Cu4 2.7152(13) 7 ?
Cl1 Cu2 2.7261(13) 7 ?
Cl1 Cu3 2.7428(12) 7 ?
P1 O11 1.559(7) . ?
P1 O13 1.578(17) . ?
P1 O12 1.67(3) . ?
P2 O22 1.567(7) . ?
P2 O21 1.579(7) . ?
P3 O31 1.555(8) . ?
P3 O32 1.607(9) . ?
O11 C11 1.487(10) . ?
O12 C14 1.16(3) . ?
O13 C14 1.19(2) . ?
O21 C21 1.491(14) . ?
O22 C24 1.443(14) . ?
O31 C31 1.475(16) . ?
O32 C34 1.321(18) . ?
C11 C13 1.485(15) . ?
C11 C12 1.500(13) . ?
C14 C15 1.37(2) . ?
C14 C16 1.46(2) . ?
C21 C22 1.445(18) . ?
C21 C23 1.479(18) . ?
C24 C26 1.43(2) . ?
C24 C25 1.48(2) . ?
C31 C33 1.43(3) . ?
C31 C32 1.43(2) . ?
C34 C36 1.34(2) . ?
C34 C35 1.53(2) . ?
P4 F3 1.540(19) . ?
P4 F3 1.540(19) 2_655 ?
P4 F1 1.580(16) 2_655 ?
P4 F1 1.580(16) . ?
P4 F4 1.61(3) 2_655 ?
P4 F4 1.61(3) . ?
P4 F2 1.629(19) . ?
P4 F2 1.629(19) 2_655 ?
